data_9007615
loop_
_publ_author_name
'Kohatsu, I.'
'Wuensch, B. J.'

_publ_section_title
;The crystal structure of gladite, PbCuBi5S9, a superstructure intermediate in
 the series Bi2S3-PbCuBiS3 (bismuthinite-aikinite)
;
_journal_name_full 'Acta Crystallographica, Section B'
_journal_page_first 2401
_journal_page_last 2409
_journal_paper_doi 10.1107/S0567740876007851
_journal_volume 32
_journal_year 1976
_chemical_formula_sum 'Bi5 Cu Pb S9'
_chemical_name_mineral Gladite
_space_group_IT_number 62
_symmetry_space_group_name_Hall '-P 2c 2ab'
_symmetry_space_group_name_H-M 'P b n m'
_cell_angle_alpha 90
_cell_angle_beta 90
_cell_angle_gamma 90
_cell_length_a 33.531
_cell_length_b 11.486
_cell_length_c 4.003
_cell_formula_units_Z 4
_cell_volume 1541.704
_database_code_amcsd 0009571
_exptl_crystal_density_diffrn 6.912
_cod_original_cell_volume 1541.703
_cod_original_formula_sum 'Pb Cu Bi5 S9'
_cod_database_code 9007615

loop_
_space_group_symop_operation_xyz
x,y,z
x,y,1/2-z
-x,-y,1/2+z
1/2+x,1/2-y,1/2+z
1/2-x,1/2+y,1/2-z
1/2-x,1/2+y,z
1/2+x,1/2-y,-z
-x,-y,-z

loop_
_atom_site_aniso_label
_atom_site_aniso_U_11
_atom_site_aniso_U_22
_atom_site_aniso_U_33
_atom_site_aniso_U_12
_atom_site_aniso_U_13
_atom_site_aniso_U_23
Pb 0.01139 0.01871 0.01624 -0.00429 0.00000 0.00000
Cu 0.00684 0.00334 0.00487 0.00039 0.00000 0.00000
Bi1 0.01424 0.01337 0.00893 0.00195 0.00000 0.00000
Bi2 0.01709 0.01805 0.01299 0.00137 0.00000 0.00000
Bi3 0.02563 0.01069 0.00812 -0.00098 0.00000 0.00000
Bi4 0.01937 0.02206 0.01542 0.00351 0.00000 0.00000
Bi5 0.01082 0.01671 0.01542 0.00039 0.00000 0.00000
S1 0.01082 0.00936 0.00812 -0.00215 0.00000 0.00000
S2 0.02335 0.02072 0.02435 -0.00156 0.00000 0.00000
S3 0.01253 0.01805 0.01624 0.00137 0.00000 0.00000
S4 0.00456 0.00735 0.00893 0.00078 0.00000 0.00000
S5 0.01481 0.01871 0.01786 0.00078 0.00000 0.00000
S6 0.02620 0.02339 0.01624 -0.00312 0.00000 0.00000
S7 0.00057 0.00334 0.00081 -0.00078 0.00000 0.00000
S8 0.02221 0.02272 0.03166 -0.00117 0.00000 0.00000
S9 0.02563 0.02473 0.02273 0.00117 0.00000 0.00000

loop_
_atom_site_label
_atom_site_fract_x
_atom_site_fract_y
_atom_site_fract_z
Pb 0.33490 0.31740 0.25000
Cu 0.23900 0.22000 0.25000
Bi1 0.05650 0.02090 0.25000
Bi2 0.39240 0.00560 0.25000
Bi3 0.72940 0.02830 0.25000
Bi4 0.65500 0.35420 0.25000
Bi5 0.98660 0.34300 0.25000
S1 0.20950 0.03540 0.25000
S2 0.54150 0.05520 0.25000
S3 0.88040 0.05650 0.25000
S4 0.18550 0.37860 0.25000
S5 0.51720 0.37600 0.25000
S6 0.85110 0.39170 0.25000
S7 0.10060 0.21580 0.25000
S8 0.43440 0.20380 0.25000
S9 0.76690 0.22900 0.25000

loop_
_cod_related_entry_id
_cod_related_entry_database
_cod_related_entry_code
1 AMCSD 0009571
